data_2206061
loop_
_publ_author_name
'Guo-Zheng Lan'
'A-Qing Wu'
'Guo-Cong Guo'
'Fa-Kun Zheng'

_publ_section_title
;
 <i>cis</i>-Bis(dicyanamido)bis(1,10-phenanthroline)cadmium(II)
;
_journal_issue 6
_journal_name_full 'Acta Crystallographica Section E'
_journal_page_first m1018
_journal_page_last m1020
_journal_paper_doi 10.1107/S1600536805012924
_journal_volume 61
_journal_year 2005
_chemical_formula_iupac '[Cd (C2 N3)2 (C12 H8 N2)2]'
_chemical_formula_moiety 'C28 H16 Cd N10'
_chemical_formula_sum 'C28 H16 Cd N10'
_chemical_formula_weight 604.91
_chemical_name_systematic
;
cis-Bis(dicyanamido)bis(1,10-phenanthroline)cadmium(II)
;
_space_group_IT_number 14
_symmetry_cell_setting monoclinic
_symmetry_space_group_name_Hall '-P 2ybc'
_symmetry_space_group_name_H-M 'P 1 21/c 1'
_atom_sites_solution_hydrogens geom
_atom_sites_solution_primary direct
_atom_sites_solution_secondary difmap
_cell_angle_alpha 90.00
_cell_angle_beta 104.691(3)
_cell_angle_gamma 90.00
_cell_formula_units_Z 4
_cell_length_a 9.878(2)
_cell_length_b 14.978(4)
_cell_length_c 17.764(5)
_cell_measurement_reflns_used 5717
_cell_measurement_temperature 293(2)
_cell_measurement_theta_max 27.4835
_cell_measurement_theta_min 3.0132
_cell_volume 2542.3(11)
_computing_cell_refinement CrystalClear
_computing_data_collection 'CrystalClear (Rigaku, 2002)'
_computing_data_reduction CrystalClear
_computing_molecular_graphics SHELXTL-5
_computing_publication_material SHELXTL-5
_computing_structure_refinement SHELXTL-5
_computing_structure_solution 'SHELXTL-5 (Siemens, 1994)'
_diffrn_ambient_temperature 293(2)
_diffrn_measured_fraction_theta_full 0.982
_diffrn_measured_fraction_theta_max 0.982
_diffrn_measurement_device_type 'Rigaku Mercury CCD'
_diffrn_measurement_method '\w scans'
_diffrn_radiation_monochromator graphite
_diffrn_radiation_source 'rotating-anode generator'
_diffrn_radiation_type MoK\a
_diffrn_radiation_wavelength 0.71073
_diffrn_reflns_av_R_equivalents 0.0353
_diffrn_reflns_av_sigmaI/netI 0.0365
_diffrn_reflns_limit_h_max 12
_diffrn_reflns_limit_h_min -11
_diffrn_reflns_limit_k_max 19
_diffrn_reflns_limit_k_min -14
_diffrn_reflns_limit_l_max 23
_diffrn_reflns_limit_l_min -23
_diffrn_reflns_number 19784
_diffrn_reflns_theta_full 27.48
_diffrn_reflns_theta_max 27.48
_diffrn_reflns_theta_min 3.01
_diffrn_standards_number 0
_exptl_absorpt_coefficient_mu 0.898
_exptl_absorpt_correction_T_max 0.914
_exptl_absorpt_correction_T_min 0.777
_exptl_absorpt_correction_type multi-scan
_exptl_absorpt_process_details '(CrystalClear; Rigaku, 2002)'
_exptl_crystal_colour colorless
_exptl_crystal_density_diffrn 1.580
_exptl_crystal_density_method 'not measured'
_exptl_crystal_description Block
_exptl_crystal_F_000 1208
_exptl_crystal_size_max 0.20
_exptl_crystal_size_mid 0.15
_exptl_crystal_size_min 0.10
_refine_diff_density_max 0.794
_refine_diff_density_min -0.606
_refine_ls_extinction_coef 0.00078(14)
_refine_ls_extinction_expression Fc^*^=kFc[1+0.001xFc^2^\l^3^/sin(2\q)]^-1/4^
_refine_ls_extinction_method none
_refine_ls_goodness_of_fit_ref 1.065
_refine_ls_hydrogen_treatment constr
_refine_ls_matrix_type full
_refine_ls_number_parameters 353
_refine_ls_number_reflns 5721
_refine_ls_number_restraints 6
_refine_ls_restrained_S_all 1.075
_refine_ls_R_factor_all 0.0742
_refine_ls_R_factor_gt 0.0602
_refine_ls_shift/su_max 0.002
_refine_ls_shift/su_mean <0.001
_refine_ls_structure_factor_coef Fsqd
_refine_ls_weighting_details 'w=1/[\s^2^(Fo^2^)+(0.0471P)^2^+4.8527P] where P=(Fo^2^+2Fc^2^)/3'
_refine_ls_weighting_scheme calc
_refine_ls_wR_factor_gt 0.1224
_refine_ls_wR_factor_ref 0.1325
_reflns_number_gt 4856
_reflns_number_total 5721
_reflns_threshold_expression I>2\s(I)
_cod_data_source_file sj6076.cif
_cod_data_source_block I
_cod_depositor_comments
;
The following automatic conversions were performed:
'_geom_bond_publ_flag' value 'No' changed to 'no' according to
'/home/saulius/struct/CIF-dictionaries/cif_core.dic' dictionary named
'cif_core.dic' version 2.4.1 from 2010-06-29 (56
times).

'_geom_angle_publ_flag' value 'Yes' changed to 'yes' according to
'/home/saulius/struct/CIF-dictionaries/cif_core.dic' dictionary named
'cif_core.dic' version 2.4.1 from 2010-06-29 (15
times).

'_geom_angle_publ_flag' value 'No' changed to 'no' according to
'/home/saulius/struct/CIF-dictionaries/cif_core.dic' dictionary named
'cif_core.dic' version 2.4.1 from 2010-06-29 (98 times).

Automatic conversion script
Id: cif_fix_enum 1527 2010-12-29 10:47:43Z saulius 

The following automatic conversions were performed:

'_geom_bond_publ_flag' value 'No' changed to 'no' according to
/home/saulius/struct/CIF-dictionaries/cif_core.dic dictionary named
'cif_core.dic' version 2.4.1 from 2010-06-29 (56
times).

'_geom_angle_publ_flag' value 'Yes' changed to 'yes'
according to /home/saulius/struct/CIF-dictionaries/cif_core.dic
dictionary named 'cif_core.dic' version 2.4.1 from 2010-06-29 (15
times).

'_geom_angle_publ_flag' value 'No' changed to 'no' according
to /home/saulius/struct/CIF-dictionaries/cif_core.dic dictionary
named 'cif_core.dic' version 2.4.1 from 2010-06-29 (98 times).

Automatic conversion script
Id: cif_fix_values 1715 2011-07-08 13:25:40Z adriana 
;
_cod_original_cell_volume 2542.2(11)
_cod_original_sg_symbol_H-M 'P 21/c'
_cod_database_code 2206061
_cod_database_fobs_code 2206061

loop_
_symmetry_equiv_pos_as_xyz
'x, y, z'
'-x, y+1/2, -z+1/2'
'-x, -y, -z'
'x, -y-1/2, z-1/2'

loop_
_atom_site_label
_atom_site_fract_x
_atom_site_fract_y
_atom_site_fract_z
_atom_site_U_iso_or_equiv
_atom_site_adp_type
_atom_site_calc_flag
_atom_site_refinement_flags
_atom_site_occupancy
_atom_site_type_symbol
Cd1 0.791698(16) 0.778473(11) 0.012562(9) 0.04770(5) Uani d . 1 Cd
N3 0.65618(19) 0.65167(13) -0.04618(10) 0.0502(5) Uani d . 1 N
N4 0.90086(19) 0.64748(14) 0.06830(10) 0.0528(5) Uani d . 1 N
N2 0.63508(19) 0.78536(13) 0.09398(10) 0.0509(5) Uani d . 1 N
C13 0.5380(3) 0.65360(18) -0.10124(14) 0.0592(7) Uani d . 1 C
H13A 0.5007 0.7090 -0.1189 0.071 Uiso calc R 1 H
C8 0.4249(3) 0.7838(2) 0.17155(18) 0.0911(10) Uani d . 1 C
H8A 0.3552 0.7829 0.1982 0.109 Uiso calc R 1 H
N6 0.9857(3) 0.7590(2) -0.19648(14) 0.1011(10) Uani d . 1 N
C19 0.8981(3) 0.48557(18) 0.06791(14) 0.0679(8) Uani d . 1 C
C25 0.9418(3) 0.77882(18) -0.13659(15) 0.0614(7) Uani d . 1 C
N5 0.8896(2) 0.79400(17) -0.08855(12) 0.0715(7) Uani d . 1 N
C24 0.7109(2) 0.57071(16) -0.02006(12) 0.0511(6) Uani d . 1 C
C11 0.5102(2) 0.82461(15) 0.06132(13) 0.0502(6) Uani d . 1 C
C22 1.0194(3) 0.6452(2) 0.12330(15) 0.0692(9) Uani d . 1 C
H22A 1.0623 0.6988 0.1425 0.083 Uiso calc R 1 H
C15 0.5191(3) 0.49646(19) -0.10855(17) 0.0736(9) Uani d . 1 C
H15A 0.4723 0.4447 -0.1293 0.088 Uiso calc R 1 H
N1 0.60060(17) 0.86969(12) -0.04595(10) 0.0453(5) Uani d . 1 N
C12 0.4915(2) 0.86858(14) -0.01249(13) 0.0454(6) Uani d . 1 C
C20 1.0226(3) 0.4867(2) 0.12616(16) 0.0797(9) Uani d . 1 C
H20A 1.0647 0.4333 0.1461 0.096 Uiso calc R 1 H
C21 1.0822(3) 0.5646(2) 0.15363(16) 0.0809(10) Uani d . 1 C
H21A 1.1651 0.5651 0.1927 0.097 Uiso calc R 1 H
C5 0.2522(3) 0.9044(2) -0.01004(19) 0.0866(11) Uani d . 1 C
H5A 0.1660 0.9299 -0.0336 0.104 Uiso calc R 1 H
C2 0.4635(3) 0.9555(2) -0.15076(17) 0.0746(9) Uani d . 1 C
H2A 0.4576 0.9857 -0.1973 0.090 Uiso calc R 1 H
N10 1.2349(3) 1.04802(17) 0.25063(15) 0.0815(8) Uani d . 1 N
N8 0.9390(2) 0.86647(18) 0.09874(15) 0.0788(8) Uani d . 1 N
C1 0.5861(3) 0.91233(16) -0.11284(14) 0.0576(7) Uani d . 1 C
H1A 0.6614 0.9134 -0.1354 0.069 Uiso calc R 1 H
C17 0.7070(3) 0.4087(2) -0.01965(17) 0.0808(10) Uani d . 1 C
H17A 0.6629 0.3554 -0.0385 0.097 Uiso calc R 1 H
C23 0.8397(2) 0.56868(16) 0.03954(12) 0.0528(6) Uani d . 1 C
C16 0.6443(3) 0.49091(17) -0.05062(15) 0.0646(8) Uani d . 1 C
C27 0.9800(2) 0.9191(2) 0.14215(16) 0.0645(8) Uani d . 1 C
C4 0.3631(2) 0.90961(18) -0.04812(16) 0.0644(8) Uani d . 1 C
C10 0.6540(3) 0.7476(2) 0.16262(15) 0.0720(9) Uani d . 1 C
H10A 0.7397 0.7207 0.1849 0.086 Uiso calc R 1 H
C9 0.5500(4) 0.7463(2) 0.20346(17) 0.0930(11) Uani d . 1 C
H9A 0.5674 0.7198 0.2523 0.112 Uiso calc R 1 H
C18 0.8270(3) 0.40569(19) 0.03556(17) 0.0840(10) Uani d . 1 C
H18A 0.8653 0.3505 0.0534 0.101 Uiso calc R 1 H
C26 1.1172(3) 0.7557(2) -0.19632(14) 0.0696(8) Uani d . 1 C
N7 1.2274(3) 0.7492(2) -0.20314(16) 0.1062(11) Uani d . 1 N
C28 1.1341(3) 1.01448(18) 0.22111(15) 0.0628(8) Uani d . 1 C
C14 0.4659(3) 0.5776(2) -0.13448(16) 0.0725(9) Uani d . 1 C
H14A 0.3833 0.5823 -0.1735 0.087 Uiso calc R 1 H
C7 0.3994(3) 0.82410(18) 0.09790(16) 0.0681(7) Uani d . 1 C
N9 1.0063(3) 0.9829(2) 0.19103(18) 0.1068(10) Uani d U 1 N
C3 0.3528(3) 0.9530(2) -0.11893(18) 0.0806(10) Uani d . 1 C
H3A 0.2692 0.9803 -0.1444 0.097 Uiso calc R 1 H
C6 0.2695(3) 0.8641(2) 0.0582(2) 0.0889(10) Uani d . 1 C
H6A 0.1945 0.8617 0.0810 0.107 Uiso calc R 1 H

loop_
_atom_site_aniso_label
_atom_site_aniso_U_11
_atom_site_aniso_U_22
_atom_site_aniso_U_33
_atom_site_aniso_U_12
_atom_site_aniso_U_13
_atom_site_aniso_U_23
Cd1 0.03838(7) 0.05576(9) 0.05033(8) 0.00431(7) 0.01378(6) -0.00173(7)
N3 0.0528(10) 0.0514(10) 0.0449(9) -0.0037(9) 0.0095(8) -0.0030(8)
N4 0.0512(9) 0.0617(11) 0.0471(9) 0.0124(9) 0.0155(8) 0.0045(9)
N2 0.0541(10) 0.0569(11) 0.0462(9) -0.0016(9) 0.0208(8) -0.0020(8)
C13 0.0596(13) 0.0573(13) 0.0562(13) -0.0018(12) 0.0061(11) -0.0069(11)
C8 0.1097(17) 0.087(2) 0.1036(16) -0.0200(16) 0.0760(13) -0.0210(15)
N6 0.0797(14) 0.175(3) 0.0549(12) 0.0389(17) 0.0291(11) 0.0027(15)
C19 0.0828(15) 0.0709(15) 0.0601(12) 0.0262(13) 0.0364(11) 0.0201(12)
C25 0.0530(12) 0.0762(16) 0.0584(12) 0.0171(12) 0.0202(10) 0.0162(12)
N5 0.0624(11) 0.0996(17) 0.0632(11) 0.0139(12) 0.0354(9) 0.0128(11)
C24 0.0600(12) 0.0536(12) 0.0446(10) 0.0013(11) 0.0225(9) -0.0024(9)
C11 0.0450(10) 0.0471(11) 0.0660(12) -0.0056(9) 0.0277(9) -0.0148(10)
C22 0.0579(13) 0.0937(19) 0.0551(13) 0.0155(14) 0.0125(11) 0.0056(14)
C15 0.0795(17) 0.0643(15) 0.0777(16) -0.0150(14) 0.0213(14) -0.0179(14)
N1 0.0417(8) 0.0454(9) 0.0485(9) 0.0014(8) 0.0111(7) -0.0043(8)
C12 0.0382(9) 0.0414(10) 0.0580(11) 0.0015(9) 0.0147(9) -0.0110(9)
C20 0.0897(17) 0.0887(18) 0.0655(14) 0.0396(15) 0.0283(13) 0.0238(14)
C21 0.0685(15) 0.116(2) 0.0534(14) 0.0297(16) 0.0069(12) 0.0217(15)
C5 0.0451(12) 0.091(2) 0.127(2) 0.0088(14) 0.0275(14) -0.0192(19)
C2 0.0847(18) 0.0696(16) 0.0609(15) 0.0174(15) 0.0024(14) 0.0047(14)
N10 0.0740(14) 0.0821(15) 0.0773(15) -0.0148(13) -0.0016(13) 0.0036(13)
N8 0.0472(11) 0.0940(16) 0.0921(15) -0.0125(12) 0.0122(11) -0.0302(13)
C1 0.0669(13) 0.0531(13) 0.0541(12) 0.0034(12) 0.0178(11) -0.0006(11)
C17 0.115(2) 0.0515(14) 0.0832(17) 0.0041(16) 0.0384(16) -0.0021(13)
C23 0.0613(12) 0.0578(13) 0.0461(10) 0.0141(11) 0.0261(9) 0.0049(10)
C16 0.0839(15) 0.0532(13) 0.0657(13) 0.0008(13) 0.0354(12) -0.0022(11)
C27 0.0379(11) 0.0820(17) 0.0733(15) 0.0035(12) 0.0133(11) -0.0158(14)
C4 0.0444(12) 0.0627(14) 0.0829(16) 0.0074(11) 0.0102(12) -0.0157(13)
C10 0.0880(17) 0.0806(17) 0.0524(12) 0.0025(16) 0.0270(12) 0.0066(13)
C9 0.144(2) 0.090(2) 0.0645(13) -0.014(2) 0.0613(14) 0.0038(14)
C18 0.124(2) 0.0544(14) 0.0878(16) 0.0284(15) 0.0534(15) 0.0227(13)
C26 0.0764(14) 0.0889(17) 0.0520(12) 0.0299(14) 0.0317(11) 0.0131(12)
N7 0.0900(15) 0.155(3) 0.0906(15) 0.0318(17) 0.0539(12) 0.0127(17)
C28 0.0614(14) 0.0654(15) 0.0571(13) 0.0008(13) 0.0067(12) -0.0044(12)
C14 0.0669(15) 0.0795(18) 0.0656(15) -0.0089(15) 0.0066(13) -0.0133(14)
C7 0.0689(12) 0.0588(14) 0.0927(15) -0.0126(12) 0.0502(11) -0.0226(12)
N9 0.0807(14) 0.1184(18) 0.1199(17) 0.0018(14) 0.0229(13) -0.0427(15)
C3 0.0660(15) 0.0738(17) 0.088(2) 0.0240(14) -0.0068(15) -0.0048(16)
C6 0.0587(12) 0.089(2) 0.139(2) -0.0071(14) 0.0610(13) -0.0270(18)

loop_
_atom_type_symbol
_atom_type_description
_atom_type_scat_dispersion_real
_atom_type_scat_dispersion_imag
_atom_type_scat_source
C C 0.0033 0.0016 'International Tables Vol C Tables 4.2.6.8 and 6.1.1.4'
H H 0.0000 0.0000 'International Tables Vol C Tables 4.2.6.8 and 6.1.1.4'
N N 0.0061 0.0033 'International Tables Vol C Tables 4.2.6.8 and 6.1.1.4'
Cd Cd -0.8075 1.2024 'International Tables Vol C Tables 4.2.6.8 and 6.1.1.4'

loop_
_geom_angle_atom_site_label_1
_geom_angle_atom_site_label_2
_geom_angle_atom_site_label_3
_geom_angle_site_symmetry_3
_geom_angle
_geom_angle_publ_flag
N8 Cd1 N5 . 98.47(9) yes
N8 Cd1 N4 . 93.11(8) yes
N5 Cd1 N4 . 100.32(8) yes
N8 Cd1 N1 . 105.59(8) yes
N5 Cd1 N1 . 92.65(7) yes
N4 Cd1 N1 . 155.44(6) yes
N8 Cd1 N2 . 88.22(8) yes
N5 Cd1 N2 . 163.23(7) yes
N4 Cd1 N2 . 94.61(7) yes
N1 Cd1 N2 . 70.69(7) yes
N8 Cd1 N3 . 161.88(8) yes
N5 Cd1 N3 . 92.27(8) yes
N4 Cd1 N3 . 70.53(6) yes
N1 Cd1 N3 . 88.33(6) yes
N2 Cd1 N3 . 85.50(7) yes
N8 Cd1 Cd1 3_675 83.93(6) no
N5 Cd1 Cd1 3_675 106.95(6) no
N4 Cd1 Cd1 3_675 152.72(5) no
N1 Cd1 Cd1 3_675 24.30(4) no
N2 Cd1 Cd1 3_675 58.26(5) no
N3 Cd1 Cd1 3_675 106.91(5) no
C13 N3 C24 . 118.2(2) no
C13 N3 Cd1 . 126.51(16) no
C24 N3 Cd1 . 115.26(13) no
C22 N4 C23 . 118.7(2) no
C22 N4 Cd1 . 124.20(19) no
C23 N4 Cd1 . 117.06(13) no
C10 N2 C11 . 118.9(2) no
C10 N2 Cd1 . 125.85(18) no
C11 N2 Cd1 . 114.89(15) no
N3 C13 C14 . 123.9(2) no
N3 C13 H13A . 118.1 no
C14 C13 H13A . 118.1 no
C9 C8 C7 . 120.0(3) no
C9 C8 H8A . 120.0 no
C7 C8 H8A . 120.0 no
C25 N6 C26 . 123.7(2) no
C20 C19 C23 . 117.3(3) no
C20 C19 C18 . 124.0(3) no
C23 C19 C18 . 118.7(2) no
N5 C25 N6 . 172.7(3) no
C25 N5 Cd1 . 162.3(2) no
N3 C24 C16 . 121.3(2) no
N3 C24 C23 . 118.2(2) no
C16 C24 C23 . 120.5(2) no
N2 C11 C7 . 122.0(2) no
N2 C11 C12 . 118.8(2) no
C7 C11 C12 . 119.3(2) no
N4 C22 C21 . 121.9(3) no
N4 C22 H22A . 119.0 no
C21 C22 H22A . 119.0 no
C14 C15 C16 . 119.9(3) no
C14 C15 H15A . 120.1 no
C16 C15 H15A . 120.1 no
C1 N1 C12 . 118.79(19) no
C1 N1 Cd1 . 124.73(16) no
C12 N1 Cd1 . 115.96(13) no
N1 C12 C4 . 121.6(2) no
N1 C12 C11 . 118.23(18) no
C4 C12 C11 . 120.2(2) no
C21 C20 C19 . 120.3(3) no
C21 C20 H20A . 119.9 no
C19 C20 H20A . 119.9 no
C20 C21 C22 . 119.9(2) no
C20 C21 H21A . 120.0 no
C22 C21 H21A . 120.0 no
C6 C5 C4 . 121.4(3) no
C6 C5 H5A . 119.3 no
C4 C5 H5A . 119.3 no
C3 C2 C1 . 118.8(3) no
C3 C2 H2A . 120.6 no
C1 C2 H2A . 120.6 no
C27 N8 Cd1 . 162.0(2) no
N1 C1 C2 . 122.9(3) no
N1 C1 H1A . 118.5 no
C2 C1 H1A . 118.5 no
C18 C17 C16 . 122.1(3) no
C18 C17 H17A . 118.9 no
C16 C17 H17A . 118.9 no
N4 C23 C19 . 121.8(2) no
N4 C23 C24 . 118.9(2) no
C19 C23 C24 . 119.2(2) no
C15 C16 C24 . 118.3(2) no
C15 C16 C17 . 123.6(3) no
C24 C16 C17 . 118.1(2) no
N8 C27 N9 . 170.6(3) no
C3 C4 C12 . 117.4(3) no
C3 C4 C5 . 124.2(2) no
C12 C4 C5 . 118.4(3) no
N2 C10 C9 . 122.4(3) no
N2 C10 H10A . 118.8 no
C9 C10 H10A . 118.8 no
C8 C9 C10 . 119.5(3) no
C8 C9 H9A . 120.2 no
C10 C9 H9A . 120.2 no
C17 C18 C19 . 121.4(3) no
C17 C18 H18A . 119.3 no
C19 C18 H18A . 119.3 no
N7 C26 N6 . 173.3(3) no
N10 C28 N9 . 172.2(3) no
C15 C14 C13 . 118.4(2) no
C15 C14 H14A . 120.8 no
C13 C14 H14A . 120.8 no
C8 C7 C11 . 117.1(2) no
C8 C7 C6 . 124.5(3) no
C11 C7 C6 . 118.4(3) no
C27 N9 C28 . 123.4(3) no
C2 C3 C4 . 120.5(3) no
C2 C3 H3A . 119.7 no
C4 C3 H3A . 119.7 no
C5 C6 C7 . 122.2(3) no
C5 C6 H6A . 118.9 no
C7 C6 H6A . 118.9 no

loop_
_geom_bond_atom_site_label_1
_geom_bond_atom_site_label_2
_geom_bond_site_symmetry_2
_geom_bond_distance
_geom_bond_publ_flag
Cd1 N8 . 2.251(2) yes
Cd1 N5 . 2.257(2) yes
Cd1 N4 . 2.335(2) yes
Cd1 N1 . 2.3484(17) yes
Cd1 N2 . 2.373(2) yes
Cd1 N3 . 2.4040(19) yes
Cd1 Cd1 3_675 8.7257(15) yes
N3 C13 . 1.319(3) no
N3 C24 . 1.361(3) no
N4 C22 . 1.321(3) no
N4 C23 . 1.365(3) no
N2 C10 . 1.314(3) no
N2 C11 . 1.357(3) no
C13 C14 . 1.393(4) no
C13 H13A . 0.9300 no
C8 C9 . 1.344(5) no
C8 C7 . 1.405(4) no
C8 H8A . 0.9300 no
N6 C25 . 1.281(4) no
N6 C26 . 1.300(4) no
C19 C20 . 1.393(4) no
C19 C23 . 1.410(4) no
C19 C18 . 1.432(4) no
C25 N5 . 1.127(4) no
C24 C16 . 1.405(3) no
C24 C23 . 1.434(3) no
C11 C7 . 1.407(4) no
C11 C12 . 1.437(3) no
C22 C21 . 1.402(4) no
C22 H22A . 0.9300 no
C15 C14 . 1.357(4) no
C15 C16 . 1.396(4) no
C15 H15A . 0.9300 no
N1 C1 . 1.324(3) no
N1 C12 . 1.356(3) no
C12 C4 . 1.407(3) no
C20 C21 . 1.342(4) no
C20 H20A . 0.9300 no
C21 H21A . 0.9300 no
C5 C6 . 1.326(5) no
C5 C4 . 1.428(4) no
C5 H5A . 0.9300 no
C2 C3 . 1.354(5) no
C2 C1 . 1.387(4) no
C2 H2A . 0.9300 no
N10 C28 . 1.120(3) no
N8 C27 . 1.105(4) no
C1 H1A . 0.9300 no
C17 C18 . 1.334(4) no
C17 C16 . 1.425(4) no
C17 H17A . 0.9300 no
C27 N9 . 1.273(4) no
C4 C3 . 1.396(4) no
C10 C9 . 1.400(5) no
C10 H10A . 0.9300 no
C9 H9A . 0.9300 no
C18 H18A . 0.9300 no
C26 N7 . 1.129(4) no
C28 N9 . 1.327(4) no
C14 H14A . 0.9300 no
C7 C6 . 1.430(4) no
C3 H3A . 0.9300 no
C6 H6A . 0.9300 no
